data_7055025
loop_
_publ_author_name
'Karada\(g, Ahmet'
'Ayd\?in, Ali'
'Dede, S\"ureyya'
'Tekin, \,Saban'
'Yanar, Yusuf'
'\,Cad\?irc\?i, Bilge Hilal'
'Soylu, Mustafa Serkan'
'Anda\,c, \"Omer'

_publ_section_title
;
 Five novel dicyanidoaurate(i)-based complexes exhibiting significant
 biological activities: synthesis, characterization and three crystal
 structures
;
_journal_issue 10
_journal_name_full 'New J. Chem.'
_journal_page_first 8136
_journal_paper_doi 10.1039/C5NJ01108F
_journal_volume 39
_journal_year 2015
_chemical_formula_moiety '0.25(C48 H96 Au8 Cd4 N32 O8), O'
_chemical_formula_sum 'C12 H24 Au2 Cd N8 O3'
_chemical_formula_weight 834.73
_chemical_name_systematic
;
 ? 
;
_space_group_crystal_system monoclinic
_space_group_IT_number 15
_space_group_name_Hall '-I 2ya'
_space_group_name_H-M_alt 'I 1 2/a 1'
_symmetry_space_group_name_Hall '-C 2yc (x+z,y,-x)'
_symmetry_space_group_name_H-M 'C 1 2/c 1 (c,b,-a+c)'
_atom_sites_solution_hydrogens geom
_atom_sites_solution_primary direct
_atom_sites_solution_secondary difmap
_audit_creation_date 2015-06-29
_audit_creation_method
;
Olex2 1.2
(compiled 2015.01.26 svn.r3150 for OlexSys, GUI svn.r4998)
;
_audit_update_record
;
2015-06-30 deposited with the CCDC.
2015-07-27 downloaded from the CCDC.
;
_cell_angle_alpha 90.00
_cell_angle_beta 101.280(6)
_cell_angle_gamma 90.00
_cell_formula_units_Z 4
_cell_length_a 11.0302(9)
_cell_length_b 13.1045(6)
_cell_length_c 15.5492(11)
_cell_measurement_reflns_used 10461
_cell_measurement_temperature 293(2)
_cell_measurement_theta_max 28.74
_cell_measurement_theta_min 2.05
_cell_volume 2204.1(3)
_computing_molecular_graphics 'Olex2 (Dolomanov et al., 2009)'
_computing_publication_material 'Olex2 (Dolomanov et al., 2009)'
_computing_structure_refinement 'ShelXL (Sheldrick, 2008)'
_computing_structure_solution 'ShelXS (Sheldrick, 2008)'
_diffrn_ambient_temperature 293(2)
_diffrn_measured_fraction_theta_full 0.994
_diffrn_measured_fraction_theta_max 0.994
_diffrn_measurement_device_type 'Stoe IPDS II'
_diffrn_measurement_method \w
_diffrn_radiation_monochromator graphite
_diffrn_radiation_type MoK\a
_diffrn_radiation_wavelength 0.71073
_diffrn_reflns_av_R_equivalents 0.0980
_diffrn_reflns_av_unetI/netI 0.0636
_diffrn_reflns_limit_h_max 13
_diffrn_reflns_limit_h_min -10
_diffrn_reflns_limit_k_max 14
_diffrn_reflns_limit_k_min -16
_diffrn_reflns_limit_l_max 19
_diffrn_reflns_limit_l_min -19
_diffrn_reflns_number 5669
_diffrn_reflns_theta_full 26.00
_diffrn_reflns_theta_max 26.00
_diffrn_reflns_theta_min 2.05
_diffrn_source 'fine-focus sealed tube'
_exptl_absorpt_coefficient_mu 14.262
_exptl_absorpt_correction_T_max 0.0471
_exptl_absorpt_correction_T_min 0.0098
_exptl_absorpt_correction_type integration
_exptl_absorpt_process_details '(X-RED32; Stoe & Cie, 2002)'
_exptl_crystal_colour colourless
_exptl_crystal_density_diffrn 2.515
_exptl_crystal_density_method 'not measured'
_exptl_crystal_description block
_exptl_crystal_F_000 1528
_exptl_crystal_size_max 0.760
_exptl_crystal_size_mid 0.603
_exptl_crystal_size_min 0.500
_refine_diff_density_max 1.323
_refine_diff_density_min -2.013
_refine_diff_density_rms 0.210
_refine_ls_extinction_method none
_refine_ls_goodness_of_fit_ref 1.069
_refine_ls_hydrogen_treatment constr
_refine_ls_matrix_type full
_refine_ls_number_parameters 121
_refine_ls_number_reflns 2158
_refine_ls_number_restraints 0
_refine_ls_restrained_S_all 1.069
_refine_ls_R_factor_all 0.0509
_refine_ls_R_factor_gt 0.0428
_refine_ls_shift/su_max 0.000
_refine_ls_shift/su_mean 0.000
_refine_ls_structure_factor_coef Fsqd
_refine_ls_weighting_details 'calc w=1/[\s^2^(Fo^2^)+(0.0564P)^2^+0.7492P] where P=(Fo^2^+2Fc^2^)/3'
_refine_ls_weighting_scheme calc
_refine_ls_wR_factor_gt 0.1031
_refine_ls_wR_factor_ref 0.1071
_reflns_number_gt 1848
_reflns_number_total 2158
_reflns_threshold_expression >2sigma(I)
_cod_data_source_file c5nj01108f2.cif
_cod_data_source_block omer50
_cod_depositor_comments 'Adding full bibliography for 7055023--7055025.cif.'
_cod_original_sg_symbol_Hall '-I 2ya'
_cod_original_sg_symbol_H-M 'I 1 2/a 1'
_cod_database_code 7055025
_olex2_refinement_description
;
1. Fixed Uiso
 At 1.2 times of:
  All C(H,H) groups, All N(H) groups, All N(H,H) groups
 At 1.5 times of:
  All O(H) groups
2. Others
 Fixed X: O1W(0.25)
 Fixed Y: O1W(-0.021411)
 Fixed Z: O1W(0.5)
3.a Ternary CH refined with riding coordinates:
 N1(H1)
3.b Secondary CH2 refined with riding coordinates:
 C1(H1A,H1B), C2(H2A,H2B), C3(H3A,H3B), C4(H4A,H4B), N2(H2C,H2D)
3.c Tetrahedral OH refined with riding coordinates:
 O1(H1C)
;
_olex2_submission_special_instructions 'No special instructions were received'

loop_
_space_group_symop_id
_space_group_symop_operation_xyz
1 'x, y, z'
2 '-x+1/2, y, -z'
3 'x+1/2, y+1/2, z+1/2'
4 '-x+1, y+1/2, -z+1/2'
5 '-x, -y, -z'
6 'x-1/2, -y, z'
7 '-x+1/2, -y+1/2, -z+1/2'
8 'x, -y+1/2, z+1/2'

loop_
_atom_site_label
_atom_site_type_symbol
_atom_site_fract_x
_atom_site_fract_y
_atom_site_fract_z
_atom_site_U_iso_or_equiv
_atom_site_adp_type
_atom_site_occupancy
_atom_site_calc_flag
_atom_site_site_symmetry_order
_atom_site_refinement_flags_posn
_atom_site_refinement_flags_adp
_atom_site_refinement_flags_occupancy
C1 C 0.4785(16) -0.1811(16) 0.4352(10) 0.100(5) Uani 1 d 1 . . .
H1A H 0.4383 -0.2467 0.4367 0.120 Uiso 1 calc 1 R . .
H1B H 0.5053 -0.1585 0.4953 0.120 Uiso 1 calc 1 R . .
C2 C 0.5900(13) -0.1955(14) 0.3956(10) 0.091(4) Uani 1 d 1 . . .
H2A H 0.6315 -0.1301 0.3961 0.109 Uiso 1 calc 1 R . .
H2B H 0.6461 -0.2412 0.4331 0.109 Uiso 1 calc 1 R . .
C3 C 0.5147(14) -0.3333(13) 0.3039(10) 0.092(4) Uani 1 d 1 . . .
H3A H 0.4312 -0.3280 0.3146 0.110 Uiso 1 calc 1 R . .
H3B H 0.5620 -0.3772 0.3484 0.110 Uiso 1 calc 1 R . .
C4 C 0.5127(16) -0.3810(14) 0.2050(12) 0.108(5) Uani 1 d 1 . . .
H4A H 0.4678 -0.4450 0.1978 0.129 Uiso 1 calc 1 R . .
H4B H 0.4729 -0.3338 0.1603 0.129 Uiso 1 calc 1 R . .
C5 C 0.9031(9) -0.3989(7) 0.4225(6) 0.051(2) Uani 1 d 1 . . .
C6 C 0.7004(9) -0.6206(10) 0.3698(8) 0.065(3) Uani 1 d 1 . . .
N1 N 0.5699(9) -0.2353(8) 0.3070(6) 0.066(2) Uani 1 d 1 . . .
H1 H 0.5170 -0.1927 0.2717 0.079 Uiso 1 calc 1 R . .
N2 N 0.6442(11) -0.3976(9) 0.1976(9) 0.085(3) Uani 1 d 1 . . .
H2C H 0.6496 -0.4086 0.1413 0.102 Uiso 1 calc 1 R . .
H2D H 0.6759 -0.4519 0.2297 0.102 Uiso 1 calc 1 R . .
N3 N 0.8444(9) -0.3410(8) 0.3737(7) 0.070(3) Uani 1 d 1 . . .
N4 N 0.6734(10) -0.6212(11) 0.2938(7) 0.087(3) Uani 1 d 1 . . .
O1 O 0.3906(13) -0.1108(12) 0.3915(8) 0.132(5) Uani 1 d 1 . . .
H1C H 0.3326 -0.1070 0.4173 0.197 Uiso 1 calc 1 R . .
Cd1 Cd 0.7500 -0.2500 0.2500 0.0605(3) Uani 1 d 2 S T P
Au1 Au 1.0000 -0.5000 0.5000 0.04224(17) Uani 1 d 2 S T P
Au2 Au 0.7500 -0.61960(5) 0.5000 0.05645(19) Uani 1 d 2 S T P
O1W O 0.2500 -0.0214 0.5000 0.190(12) Uani 1 d 2 S T P

loop_
_atom_site_aniso_label
_atom_site_aniso_U_11
_atom_site_aniso_U_22
_atom_site_aniso_U_33
_atom_site_aniso_U_23
_atom_site_aniso_U_13
_atom_site_aniso_U_12
C1 0.091(11) 0.131(15) 0.068(8) 0.003(9) -0.010(7) -0.005(10)
C2 0.059(7) 0.116(13) 0.088(9) 0.026(9) -0.005(6) -0.008(7)
C3 0.075(9) 0.095(10) 0.109(11) 0.013(9) 0.027(8) -0.023(8)
C4 0.086(10) 0.104(12) 0.128(14) -0.015(10) 0.008(9) -0.046(9)
C5 0.046(5) 0.049(5) 0.054(5) 0.008(4) 0.001(4) -0.001(4)
C6 0.041(5) 0.081(8) 0.070(7) -0.005(6) 0.004(5) -0.001(5)
N1 0.056(5) 0.069(6) 0.067(6) 0.020(5) 0.003(4) -0.010(4)
N2 0.081(7) 0.072(7) 0.099(8) 0.003(6) 0.007(6) -0.014(6)
N3 0.066(6) 0.062(6) 0.070(6) 0.025(5) -0.016(5) 0.007(4)
N4 0.062(6) 0.124(10) 0.069(6) -0.018(7) -0.005(5) -0.014(6)
O1 0.111(10) 0.177(14) 0.113(9) 0.059(9) 0.038(8) 0.031(9)
Cd1 0.0474(5) 0.0591(6) 0.0680(7) 0.0284(5) -0.0059(5) 0.0013(4)
Au1 0.0406(3) 0.0432(3) 0.0381(3) 0.00977(19) -0.00441(17) 0.00410(19)
Au2 0.0399(3) 0.0667(4) 0.0596(3) 0.000 0.0022(2) 0.000
O1W 0.26(4) 0.14(2) 0.17(2) 0.000 0.06(2) 0.000

loop_
_atom_type_symbol
_atom_type_description
_atom_type_scat_dispersion_real
_atom_type_scat_dispersion_imag
_atom_type_scat_source
C C 0.0033 0.0016 'International Tables Vol C Tables 4.2.6.8 and 6.1.1.4'
H H 0.0000 0.0000 'International Tables Vol C Tables 4.2.6.8 and 6.1.1.4'
Au Au -2.0133 8.8022 'International Tables Vol C Tables 4.2.6.8 and 6.1.1.4'
Cd Cd -0.8075 1.2024 'International Tables Vol C Tables 4.2.6.8 and 6.1.1.4'
N N 0.0061 0.0033 'International Tables Vol C Tables 4.2.6.8 and 6.1.1.4'
O O 0.0106 0.0060 'International Tables Vol C Tables 4.2.6.8 and 6.1.1.4'

loop_
_geom_angle_atom_site_label_1
_geom_angle_atom_site_label_2
_geom_angle_atom_site_label_3
_geom_angle
_geom_angle_site_symmetry_1
_geom_angle_site_symmetry_3
H1A C1 H1B 107.5 . .
C2 C1 H1A 108.4 . .
C2 C1 H1B 108.4 . .
O1 C1 H1A 108.4 . .
O1 C1 H1B 108.4 . .
O1 C1 C2 115.4(14) . .
C1 C2 H2A 108.1 . .
C1 C2 H2B 108.1 . .
H2A C2 H2B 107.3 . .
N1 C2 C1 116.9(12) . .
N1 C2 H2A 108.1 . .
N1 C2 H2B 108.1 . .
H3A C3 H3B 108.5 . .
C4 C3 H3A 110.2 . .
C4 C3 H3B 110.2 . .
N1 C3 H3A 110.2 . .
N1 C3 H3B 110.2 . .
N1 C3 C4 107.5(10) . .
C3 C4 H4A 110.3 . .
C3 C4 H4B 110.3 . .
H4A C4 H4B 108.6 . .
N2 C4 C3 106.9(13) . .
N2 C4 H4A 110.3 . .
N2 C4 H4B 110.3 . .
N3 C5 Au1 177.6(10) . .
N4 C6 Au2 178.9(9) . .
C2 N1 H1 108.3 . .
C2 N1 Cd1 114.0(7) . .
C3 N1 C2 110.1(10) . .
C3 N1 H1 108.3 . .
C3 N1 Cd1 107.7(8) . .
Cd1 N1 H1 108.3 . .
C4 N2 H2C 110.5 . .
C4 N2 H2D 110.5 . .
C4 N2 Cd1 106.3(9) . .
H2C N2 H2D 108.7 . .
Cd1 N2 H2C 110.5 . .
Cd1 N2 H2D 110.5 . .
C5 N3 Cd1 164.9(10) . .
C1 O1 H1C 109.5 . .
N1 Cd1 N1 179.999(1) . 7_645
N2 Cd1 N1 78.2(4) 7_645 7_645
N2 Cd1 N1 101.8(4) . 7_645
N2 Cd1 N1 101.8(4) 7_645 .
N2 Cd1 N1 78.2(4) . .
N2 Cd1 N2 180.0(3) . 7_645
N2 Cd1 N3 88.7(4) 7_645 7_645
N2 Cd1 N3 91.3(4) . 7_645
N2 Cd1 N3 91.3(4) 7_645 .
N2 Cd1 N3 88.7(4) . .
N3 Cd1 N1 90.3(4) . .
N3 Cd1 N1 89.7(4) 7_645 .
N3 Cd1 N1 90.3(4) 7_645 7_645
N3 Cd1 N1 89.7(4) . 7_645
N3 Cd1 N3 180.0(3) . 7_645
C5 Au1 C5 180.0(5) 5_746 .
C5 Au1 Au2 88.0(3) 5_746 5_746
C5 Au1 Au2 88.0(3) . .
C5 Au1 Au2 92.0(3) . 5_746
C5 Au1 Au2 92.0(3) 5_746 .
Au2 Au1 Au2 180.00(2) 5_746 .
C6 Au2 C6 179.2(8) 2_656 .
C6 Au2 Au1 86.4(3) 2_656 .
C6 Au2 Au1 94.0(3) . .
C6 Au2 Au1 94.0(3) 2_656 2_656
C6 Au2 Au1 86.4(3) . 2_656
Au1 Au2 Au1 120.77(2) . 2_656

loop_
_geom_bond_atom_site_label_1
_geom_bond_atom_site_label_2
_geom_bond_distance
_geom_bond_site_symmetry_2
C1 H1A 0.9700 .
C1 H1B 0.9700 .
C1 C2 1.49(2) .
C1 O1 1.41(2) .
C2 H2A 0.9700 .
C2 H2B 0.9700 .
C2 N1 1.449(18) .
C3 H3A 0.9700 .
C3 H3B 0.9700 .
C3 C4 1.66(2) .
C3 N1 1.418(17) .
C4 H4A 0.9700 .
C4 H4B 0.9700 .
C4 N2 1.49(2) .
C5 N3 1.173(13) .
C5 Au1 1.962(10) .
C6 N4 1.161(15) .
C6 Au2 1.991(12) .
N1 H1 0.9100 .
N1 Cd1 2.336(9) .
N2 H2C 0.9000 .
N2 H2D 0.9000 .
N2 Cd1 2.322(11) .
N3 Cd1 2.329(9) .
O1 H1C 0.8200 .
Cd1 N1 2.336(9) 7_645
Cd1 N2 2.322(11) 7_645
Cd1 N3 2.329(9) 7_645
Au1 C5 1.962(10) 5_746
Au1 Au2 3.1718(4) 5_746
Au1 Au2 3.1718(4) .
Au2 C6 1.991(12) 2_656
Au2 Au1 3.1719(4) 2_656

loop_
_geom_hbond_atom_site_label_D
_geom_hbond_atom_site_label_H
_geom_hbond_atom_site_label_A
_geom_hbond_distance_DH
_geom_hbond_distance_HA
_geom_hbond_distance_DA
_geom_hbond_angle_DHA
_geom_hbond_site_symmetry_A
N1 H1 N4 0.91 2.34 3.202(15) 157.2 4
N2 H2D N4 0.90 2.43 3.278(18) 156.0 .
O1 H1C O1W 0.82 2.05 2.765(12) 145.6 .

loop_
_geom_torsion_atom_site_label_1
_geom_torsion_atom_site_label_2
_geom_torsion_atom_site_label_3
_geom_torsion_atom_site_label_4
_geom_torsion
_geom_torsion_site_symmetry_1
_geom_torsion_site_symmetry_4
C1 C2 N1 C3 -60.7(19) . .
C1 C2 N1 Cd1 178.2(12) . .
C2 N1 Cd1 N1 -148(6) . 7_645
C2 N1 Cd1 N2 -39.5(10) . 7_645
C2 N1 Cd1 N2 140.5(10) . .
C2 N1 Cd1 N3 51.9(10) . .
C2 N1 Cd1 N3 -128.1(10) . 7_645
C3 C4 N2 Cd1 -46.2(14) . .
C3 N1 Cd1 N1 90(6) . 7_645
C3 N1 Cd1 N2 -162.0(9) . 7_645
C3 N1 Cd1 N2 18.0(9) . .
C3 N1 Cd1 N3 109.5(9) . 7_645
C3 N1 Cd1 N3 -70.5(9) . .
C4 C3 N1 C2 -172.0(12) . .
C4 C3 N1 Cd1 -47.2(13) . .
C4 N2 Cd1 N1 17.7(10) . .
C4 N2 Cd1 N1 -162.3(10) . 7_645
C4 N2 Cd1 N2 -144(19) . 7_645
C4 N2 Cd1 N3 -71.7(11) . 7_645
C4 N2 Cd1 N3 108.3(11) . .
C5 N3 Cd1 N1 142(4) . .
C5 N3 Cd1 N1 -38(4) . 7_645
C5 N3 Cd1 N2 -116(4) . 7_645
C5 N3 Cd1 N2 64(4) . .
C5 N3 Cd1 N3 -83(16) . 7_645
C5 Au1 Au2 C6 -129.6(5) . 2_656
C5 Au1 Au2 C6 50.4(5) 5_746 2_656
C5 Au1 Au2 C6 -128.9(5) 5_746 .
C5 Au1 Au2 C6 51.1(5) . .
C5 Au1 Au2 Au1 -37.1(3) . 2_656
C5 Au1 Au2 Au1 142.9(3) 5_746 2_656
N1 C3 C4 N2 66.1(17) . .
N3 C5 Au1 C5 110(25) . 5_746
N3 C5 Au1 Au2 -69(21) . .
N3 C5 Au1 Au2 111(21) . 5_746
N4 C6 Au2 C6 -93(66) . 2_656
N4 C6 Au2 Au1 27(66) . .
N4 C6 Au2 Au1 148(66) . 2_656
O1 C1 C2 N1 -62(2) . .
Au1 C5 N3 Cd1 -32(24) . .
Au2 Au1 Au2 C6 -171(11) 5_746 .
Au2 Au1 Au2 C6 9(11) 5_746 2_656
Au2 Au1 Au2 Au1 101(7) 5_746 2_656
